data_7152562
loop_
_publ_author_name
'Nakamura, Mitsunori'
'Tahara, Hiroyuki'
'Takahashi, Kohtaro'
'Nagata, Toshi'
'Uoyama, Hiroki'
'Kuzuhara, Daiki'
'Mori, Shigeki'
'Okujima, Tetsuo'
'Yamada, Hiroko'
'Uno, Hidemitsu'

_publ_section_title
;
 \p-Fused bis-BODIPY as a candidate for NIR dyes.
;
_journal_issue 34
_journal_name_full 'Organic &amp; biomolecular chemistry'
_journal_page_first 6840
_journal_page_last 6849
_journal_paper_doi 10.1039/c2ob25930c
_journal_volume 10
_journal_year 2012
_chemical_formula_moiety 'C38 H36 B2 F4 N4, 2(C H Cl3)'
_chemical_formula_sum 'C40 H38 B2 Cl6 F4 N4'
_chemical_formula_weight 885.10
_space_group_IT_number 14
_symmetry_cell_setting monoclinic
_symmetry_Int_Tables_number 14
_symmetry_space_group_name_Hall '-P 2ybc'
_symmetry_space_group_name_H-M 'P 1 21/c 1'
_atom_sites_solution_hydrogens geom
_atom_sites_solution_primary direct
_atom_sites_solution_secondary difmap
_cell_angle_alpha 90.0000
_cell_angle_beta 119.635(3)
_cell_angle_gamma 90.0000
_cell_formula_units_Z 4
_cell_length_a 13.753(3)
_cell_length_b 13.110(3)
_cell_length_c 25.759(5)
_cell_measurement_reflns_used 4087
_cell_measurement_temperature 100
_cell_measurement_theta_max 27.46
_cell_measurement_theta_min 3.05
_cell_volume 4036.9(15)
_diffrn_ambient_temperature 100
_diffrn_detector_area_resol_mean 14.222
_diffrn_measured_fraction_theta_full 0.998
_diffrn_measured_fraction_theta_max 0.998
_diffrn_measurement_device_type 'Rigaku Mercury70'
_diffrn_measurement_method \w
_diffrn_radiation_type 'Mo K\a'
_diffrn_radiation_wavelength 0.71070
_diffrn_reflns_av_R_equivalents 0.0350
_diffrn_reflns_av_sigmaI/netI 0.0373
_diffrn_reflns_limit_h_max 17
_diffrn_reflns_limit_h_min -14
_diffrn_reflns_limit_k_max 17
_diffrn_reflns_limit_k_min -16
_diffrn_reflns_limit_l_max 33
_diffrn_reflns_limit_l_min -33
_diffrn_reflns_number 35544
_diffrn_reflns_theta_full 27.50
_diffrn_reflns_theta_max 27.50
_exptl_absorpt_coefficient_mu 0.480
_exptl_absorpt_correction_T_max 0.908
_exptl_absorpt_correction_T_min 0.734
_exptl_absorpt_correction_type multi-scan
_exptl_absorpt_process_details 'REQAB (Rigaku, 1998)'
_exptl_crystal_colour red
_exptl_crystal_density_diffrn 1.456
_exptl_crystal_density_method 'not measured'
_exptl_crystal_description prism
_exptl_crystal_F_000 1816.00
_exptl_crystal_size_max 0.400
_exptl_crystal_size_mid 0.300
_exptl_crystal_size_min 0.200
_refine_diff_density_max 0.510
_refine_diff_density_min -0.710
_refine_ls_extinction_method none
_refine_ls_goodness_of_fit_ref 1.078
_refine_ls_hydrogen_treatment constr
_refine_ls_number_parameters 584
_refine_ls_number_reflns 9252
_refine_ls_number_restraints 0
_refine_ls_restrained_S_all 1.056
_refine_ls_R_factor_all 0.0784
_refine_ls_R_factor_gt 0.0600
_refine_ls_shift/su_max 0.000
_refine_ls_shift/su_mean 0.000
_refine_ls_structure_factor_coef Fsqd
_refine_ls_weighting_details 'calc w=1/[\s^2^(Fo^2^)+(0.0797P)^2^+3.4759P] where P=(Fo^2^+2Fc^2^)/3'
_refine_ls_weighting_scheme calc
_refine_ls_wR_factor_gt 0.1569
_refine_ls_wR_factor_ref 0.1722
_reflns_number_gt 7147
_reflns_number_total 9252
_reflns_threshold_expression F^2^>2.0\s(F^2^)
_cod_data_source_file c2ob25930c.txt
_cod_data_source_block transBCODbisBCODBODIPY
_cod_database_code 7152562

loop_
_symmetry_equiv_pos_as_xyz
'x, y, z'
'-x, y+1/2, -z+1/2'
'-x, -y, -z'
'x, -y-1/2, z-1/2'

loop_
_atom_site_label
_atom_site_type_symbol
_atom_site_fract_x
_atom_site_fract_y
_atom_site_fract_z
_atom_site_U_iso_or_equiv
_atom_site_adp_type
_atom_site_occupancy
_atom_site_symmetry_multiplicity
_atom_site_calc_flag
_atom_site_refinement_flags
_atom_site_disorder_assembly
_atom_site_disorder_group
Cl1 Cl 0.38942(8) -0.01404(7) 0.28391(4) 0.0519(2) Uani 1 1 d . . .
Cl2 Cl 0.20822(8) 0.00405(10) 0.30910(4) 0.0708(3) Uani 1 1 d . . .
Cl3 Cl 0.42019(8) 0.09549(7) 0.38848(4) 0.0563(2) Uani 1 1 d . . .
Cl4 Cl 0.67482(8) 0.04955(6) 0.53062(4) 0.0520(2) Uani 1 1 d . . .
Cl5 Cl 0.73073(8) 0.05738(6) 0.43641(4) 0.0496(2) Uani 1 1 d . . .
Cl6 Cl 0.84009(8) 0.19322(8) 0.53828(4) 0.0600(3) Uani 1 1 d . . .
F1 F 0.67347(13) 0.38546(13) 0.34350(8) 0.0396(4) Uani 1 1 d . A .
F2 F 0.62295(15) 0.29071(12) 0.39936(7) 0.0405(4) Uani 1 1 d . A .
F3 F -0.18154(13) 0.06941(12) 0.11988(8) 0.0432(4) Uani 1 1 d . B .
F4 F -0.08286(15) 0.03098(13) 0.21814(8) 0.0432(4) Uani 1 1 d . B .
N1 N 0.47931(16) 0.34081(15) 0.30093(9) 0.0234(4) Uani 1 1 d . A .
N2 N 0.56901(17) 0.46718(16) 0.38422(9) 0.0257(4) Uani 1 1 d . A .
N3 N 0.01499(16) 0.10988(15) 0.17164(9) 0.0239(4) Uani 1 1 d . B .
N4 N -0.05212(17) -0.07070(15) 0.15010(9) 0.0246(4) Uani 1 1 d . B .
C1 C 0.4614(2) 0.25978(18) 0.26367(11) 0.0245(5) Uani 1 1 d . . .
C2 C 0.3465(2) 0.25639(18) 0.22117(11) 0.0235(5) Uani 1 1 d . . .
C3 C 0.2950(2) 0.33785(18) 0.23270(10) 0.0227(5) Uani 1 1 d . . .
C4 C 0.3774(2) 0.39122(18) 0.28191(10) 0.0228(5) Uani 1 1 d . . .
C5 C 0.3718(2) 0.47808(18) 0.31134(11) 0.0239(5) Uani 1 1 d . . .
H5 H 0.3022 0.5123 0.2967 0.029 Uiso 1 1 calc R . .
C6 C 0.4643(2) 0.51591(18) 0.36116(11) 0.0250(5) Uani 1 1 d . A .
C7 C 0.4777(2) 0.59856(19) 0.39892(12) 0.0299(5) Uani 1 1 d . . .
C8 C 0.5876(2) 0.5993(2) 0.44431(13) 0.0347(6) Uani 1 1 d . A .
C9 C 0.6429(2) 0.5174(2) 0.43456(12) 0.0309(5) Uani 1 1 d . . .
C10 C 0.0243(2) 0.21154(18) 0.18462(11) 0.0249(5) Uani 1 1 d . . .
C11 C 0.1196(2) 0.24889(18) 0.18405(11) 0.0241(5) Uani 1 1 d . . .
C12 C 0.16987(19) 0.16820(18) 0.17125(10) 0.0234(5) Uani 1 1 d . . .
C13 C 0.10386(19) 0.08147(18) 0.16260(11) 0.0234(5) Uani 1 1 d . . .
C14 C 0.1135(2) -0.01795(18) 0.14727(11) 0.0244(5) Uani 1 1 d . . .
H14 H 0.1747 -0.0351 0.1416 0.029 Uiso 1 1 calc R . .
C15 C 0.0375(2) -0.09256(18) 0.14001(11) 0.0241(5) Uani 1 1 d . B .
C16 C 0.0282(2) -0.19619(19) 0.12343(11) 0.0269(5) Uani 1 1 d . . .
C17 C -0.0656(2) -0.23520(19) 0.12285(12) 0.0284(5) Uani 1 1 d . B .
C18 C -0.1136(2) -0.15678(19) 0.14027(11) 0.0260(5) Uani 1 1 d . . .
C19 C 0.2713(2) 0.19561(19) 0.16610(11) 0.0251(5) Uani 1 1 d . . .
H19 H 0.3088 0.1355 0.1597 0.030 Uiso 1 1 calc R . .
C20 C 0.2252(2) 0.2748(2) 0.11376(12) 0.0316(6) Uani 1 1 d . . .
H20A H 0.2874 0.3003 0.1084 0.038 Uiso 1 1 calc R . .
H20B H 0.1701 0.2411 0.0762 0.038 Uiso 1 1 calc R . .
C21 C 0.1684(2) 0.3660(2) 0.12712(12) 0.0312(5) Uani 1 1 d . . .
H21A H 0.0895 0.3715 0.0950 0.037 Uiso 1 1 calc R . .
H21B H 0.2071 0.4302 0.1278 0.037 Uiso 1 1 calc R . .
C22 C 0.1729(2) 0.35142(18) 0.18884(11) 0.0249(5) Uani 1 1 d . . .
H22 H 0.1370 0.4082 0.1993 0.030 Uiso 1 1 calc R . .
C23 C 0.5527(2) 0.1919(2) 0.26966(13) 0.0312(6) Uani 1 1 d . . .
H23A H 0.6073 0.2318 0.2642 0.047 Uiso 1 1 calc R . .
H23B H 0.5215 0.1382 0.2393 0.047 Uiso 1 1 calc R . .
H23C H 0.5898 0.1608 0.3095 0.047 Uiso 1 1 calc R . .
C24 C 0.4059(2) 0.6785(2) 0.40441(13) 0.0334(6) Uani 0.554(19) 1 d PDU A 1
H24 H 0.3272 0.6804 0.3705 0.040 Uiso 0.554(19) 1 calc PR A 1
C25 C 0.4686(14) 0.7772(12) 0.4154(7) 0.039(2) Uani 0.554(19) 1 d PDU A 1
H25 H 0.4343 0.8361 0.3919 0.047 Uiso 0.554(19) 1 calc PR A 1
C26 C 0.5743(15) 0.7786(13) 0.4595(9) 0.043(3) Uani 0.554(19) 1 d PDU A 1
H26 H 0.6205 0.8374 0.4699 0.051 Uiso 0.554(19) 1 calc PR A 1
C27 C 0.6130(3) 0.6799(2) 0.49090(14) 0.0421(7) Uani 0.554(19) 1 d PDU A 1
H27 H 0.6942 0.6814 0.5217 0.051 Uiso 0.554(19) 1 calc PR A 1
C28 C 0.5372(9) 0.6526(13) 0.5187(6) 0.040(2) Uani 0.554(19) 1 d PDU A 1
H28A H 0.5575 0.5847 0.5382 0.048 Uiso 0.554(19) 1 calc PR A 1
H28B H 0.5461 0.7040 0.5489 0.048 Uiso 0.554(19) 1 calc PR A 1
C29 C 0.4174(14) 0.6520(16) 0.4671(5) 0.036(3) Uani 0.554(19) 1 d PDU A 1
H29A H 0.3732 0.7019 0.4757 0.043 Uiso 0.554(19) 1 calc PR A 1
H29B H 0.3847 0.5837 0.4646 0.043 Uiso 0.554(19) 1 calc PR A 1
C24A C 0.4059(2) 0.6785(2) 0.40441(13) 0.0334(6) Uani 0.446(19) 1 d PDU A 2
H24A H 0.3268 0.6745 0.3711 0.040 Uiso 0.446(19) 1 calc PR A 2
C25A C 0.4614(16) 0.7834(13) 0.4049(9) 0.034(3) Uani 0.446(19) 1 d PDU A 2
H25A H 0.4627 0.7923 0.3671 0.041 Uiso 0.446(19) 1 calc PR A 2
H25B H 0.4177 0.8401 0.4086 0.041 Uiso 0.446(19) 1 calc PR A 2
C26A C 0.5802(18) 0.7846(15) 0.4575(11) 0.036(3) Uani 0.446(19) 1 d PDU A 2
H26A H 0.5867 0.8389 0.4858 0.043 Uiso 0.446(19) 1 calc PR A 2
H26B H 0.6330 0.8007 0.4430 0.043 Uiso 0.446(19) 1 calc PR A 2
C27A C 0.6130(3) 0.6799(2) 0.49090(14) 0.0421(7) Uani 0.446(19) 1 d PDU A 2
H27A H 0.6912 0.6774 0.5253 0.051 Uiso 0.446(19) 1 calc PR A 2
C28A C 0.5215(12) 0.6687(16) 0.5090(7) 0.039(3) Uani 0.446(19) 1 d PDU A 2
H28 H 0.5405 0.6629 0.5497 0.046 Uiso 0.446(19) 1 calc PR A 2
C29A C 0.4137(18) 0.6676(19) 0.4647(6) 0.035(3) Uani 0.446(19) 1 d PDU A 2
H29 H 0.3512 0.6608 0.4707 0.042 Uiso 0.446(19) 1 calc PR A 2
C30 C 0.7621(2) 0.4871(2) 0.47171(13) 0.0380(6) Uani 1 1 d . A .
H30A H 0.7689 0.4131 0.4692 0.057 Uiso 0.57(4) 1 calc PR . .
H30B H 0.7889 0.5066 0.5133 0.057 Uiso 0.57(4) 1 calc PR . .
H30C H 0.8070 0.5217 0.4570 0.057 Uiso 0.57(4) 1 calc PR . .
H30D H 0.8076 0.5478 0.4905 0.057 Uiso 0.43(4) 1 calc PR . .
H30E H 0.7876 0.4543 0.4464 0.057 Uiso 0.43(4) 1 calc PR . .
H30F H 0.7696 0.4393 0.5027 0.057 Uiso 0.43(4) 1 calc PR . .
C31 C -0.0551(2) 0.2671(2) 0.19792(12) 0.0303(5) Uani 1 1 d . . .
H31A H -0.1306 0.2633 0.1633 0.045 Uiso 1 1 calc R . .
H31B H -0.0322 0.3387 0.2067 0.045 Uiso 1 1 calc R . .
H31C H -0.0549 0.2359 0.2326 0.045 Uiso 1 1 calc R . .
C32 C 0.0913(2) -0.2724(2) 0.10813(12) 0.0310(5) Uani 0.58(2) 1 d PDU B 1
H32 H 0.1584 -0.2434 0.1079 0.037 Uiso 0.58(2) 1 calc PR B 1
C33 C 0.0039(13) -0.3154(14) 0.0483(6) 0.035(2) Uani 0.58(2) 1 d PDU B 1
H33 H 0.0145 -0.3165 0.0146 0.042 Uiso 0.58(2) 1 calc PR B 1
C34 C -0.0890(16) -0.3518(17) 0.0462(6) 0.040(3) Uani 0.58(2) 1 d PDU B 1
H34 H -0.1495 -0.3795 0.0109 0.048 Uiso 0.58(2) 1 calc PR B 1
C35 C -0.0892(3) -0.3447(2) 0.10489(14) 0.0364(6) Uani 0.58(2) 1 d PDU B 1
H35 H -0.1609 -0.3691 0.1017 0.044 Uiso 0.58(2) 1 calc PR B 1
C36 C 0.0141(10) -0.4088(12) 0.1500(8) 0.036(2) Uani 0.58(2) 1 d PDU B 1
H36A H 0.0210 -0.4064 0.1901 0.044 Uiso 0.58(2) 1 calc PR B 1
H36B H 0.0046 -0.4809 0.1369 0.044 Uiso 0.58(2) 1 calc PR B 1
C37 C 0.1189(14) -0.3646(13) 0.1527(8) 0.032(2) Uani 0.58(2) 1 d PDU B 1
H37A H 0.1572 -0.4187 0.1427 0.039 Uiso 0.58(2) 1 calc PR B 1
H37B H 0.1707 -0.3411 0.1938 0.039 Uiso 0.58(2) 1 calc PR B 1
C32A C 0.0913(2) -0.2724(2) 0.10813(12) 0.0310(5) Uani 0.42(2) 1 d PDU B 2
H32A H 0.1610 -0.2435 0.1108 0.037 Uiso 0.42(2) 1 calc PR B 2
C33A C 0.0074(17) -0.315(2) 0.0442(8) 0.032(3) Uani 0.42(2) 1 d PDU B 2
H33A H -0.0138 -0.2596 0.0144 0.039 Uiso 0.42(2) 1 calc PR B 2
H33B H 0.0440 -0.3696 0.0336 0.039 Uiso 0.42(2) 1 calc PR B 2
C34A C -0.097(2) -0.357(2) 0.0428(8) 0.033(3) Uani 0.42(2) 1 d PDU B 2
H34A H -0.1057 -0.4300 0.0317 0.040 Uiso 0.42(2) 1 calc PR B 2
H34B H -0.1637 -0.3201 0.0122 0.040 Uiso 0.42(2) 1 calc PR B 2
C35A C -0.0892(3) -0.3447(2) 0.10489(14) 0.0364(6) Uani 0.42(2) 1 d PDU B 2
H35A H -0.1551 -0.3729 0.1066 0.044 Uiso 0.42(2) 1 calc PR B 2
C36A C 0.0194(15) -0.3946(17) 0.1474(11) 0.042(3) Uani 0.42(2) 1 d PDU B 2
H36 H 0.0217 -0.4518 0.1706 0.051 Uiso 0.42(2) 1 calc PR B 2
C37A C 0.114(2) -0.3556(19) 0.1518(12) 0.040(4) Uani 0.42(2) 1 d PDU B 2
H37 H 0.1871 -0.3789 0.1797 0.048 Uiso 0.42(2) 1 calc PR B 2
C38 C -0.2100(2) -0.1630(2) 0.15048(13) 0.0326(6) Uani 1 1 d . B .
H38A H -0.1833 -0.1619 0.1935 0.049 Uiso 1 1 calc R . .
H38B H -0.2509 -0.2266 0.1333 0.049 Uiso 1 1 calc R . .
H38C H -0.2597 -0.1048 0.1314 0.049 Uiso 1 1 calc R . .
C39 C 0.3264(3) 0.0636(3) 0.31414(14) 0.0433(7) Uani 1 1 d . . .
H39 H 0.3018 0.1282 0.2904 0.052 Uiso 1 1 calc R . .
C40 C 0.7150(3) 0.1283(2) 0.48961(13) 0.0363(6) Uani 1 1 d . . .
H40 H 0.6549 0.1802 0.4681 0.044 Uiso 1 1 calc R . .
B1 B 0.5897(2) 0.3693(2) 0.35779(13) 0.0265(6) Uani 1 1 d . . .
B2 B -0.0786(2) 0.0362(2) 0.16533(14) 0.0284(6) Uani 1 1 d . . .

loop_
_atom_site_aniso_label
_atom_site_aniso_U_11
_atom_site_aniso_U_22
_atom_site_aniso_U_33
_atom_site_aniso_U_23
_atom_site_aniso_U_13
_atom_site_aniso_U_12
Cl1 0.0590(5) 0.0537(5) 0.0502(5) 0.0009(4) 0.0326(4) -0.0007(4)
Cl2 0.0414(5) 0.1302(10) 0.0392(4) -0.0019(5) 0.0187(4) -0.0258(5)
Cl3 0.0497(5) 0.0624(5) 0.0536(5) -0.0150(4) 0.0230(4) -0.0167(4)
Cl4 0.0800(6) 0.0435(4) 0.0517(5) 0.0127(3) 0.0472(5) 0.0141(4)
Cl5 0.0713(6) 0.0472(4) 0.0431(4) 0.0066(3) 0.0381(4) 0.0205(4)
Cl6 0.0424(5) 0.0810(6) 0.0535(5) -0.0118(4) 0.0214(4) 0.0010(4)
F1 0.0259(8) 0.0507(10) 0.0472(10) -0.0127(8) 0.0218(7) -0.0116(7)
F2 0.0453(10) 0.0288(8) 0.0319(8) 0.0061(6) 0.0072(7) 0.0027(7)
F3 0.0190(7) 0.0340(9) 0.0603(11) -0.0057(8) 0.0071(7) 0.0032(6)
F4 0.0522(11) 0.0466(10) 0.0483(10) -0.0175(8) 0.0382(9) -0.0154(8)
N1 0.0202(10) 0.0241(10) 0.0261(10) 0.0000(8) 0.0116(8) -0.0006(8)
N2 0.0216(10) 0.0288(11) 0.0248(10) -0.0004(8) 0.0100(8) -0.0029(8)
N3 0.0197(10) 0.0240(10) 0.0285(10) -0.0027(8) 0.0123(8) 0.0024(8)
N4 0.0215(10) 0.0268(10) 0.0262(10) -0.0001(8) 0.0124(8) 0.0000(8)
C1 0.0225(11) 0.0248(12) 0.0305(12) 0.0001(9) 0.0164(10) -0.0010(9)
C2 0.0232(11) 0.0220(11) 0.0274(12) -0.0001(9) 0.0142(10) -0.0005(9)
C3 0.0226(11) 0.0228(11) 0.0240(11) 0.0043(9) 0.0125(10) 0.0017(9)
C4 0.0211(11) 0.0232(11) 0.0239(11) 0.0016(9) 0.0109(9) -0.0003(9)
C5 0.0240(11) 0.0221(11) 0.0261(12) 0.0025(9) 0.0128(10) -0.0008(9)
C6 0.0245(12) 0.0237(11) 0.0276(12) 0.0003(9) 0.0135(10) -0.0012(9)
C7 0.0296(13) 0.0263(12) 0.0327(13) -0.0024(10) 0.0147(11) -0.0043(10)
C8 0.0310(14) 0.0346(14) 0.0324(14) -0.0074(11) 0.0109(12) -0.0072(11)
C9 0.0250(12) 0.0367(14) 0.0277(12) -0.0011(10) 0.0105(10) -0.0059(11)
C10 0.0206(11) 0.0260(12) 0.0250(12) -0.0019(9) 0.0089(9) 0.0019(9)
C11 0.0217(11) 0.0246(12) 0.0242(11) -0.0016(9) 0.0100(9) 0.0013(9)
C12 0.0194(11) 0.0260(12) 0.0228(11) -0.0005(9) 0.0089(9) 0.0000(9)
C13 0.0194(11) 0.0255(12) 0.0252(11) 0.0004(9) 0.0110(9) 0.0013(9)
C14 0.0207(11) 0.0268(12) 0.0254(11) -0.0029(9) 0.0112(9) 0.0009(9)
C15 0.0201(11) 0.0258(12) 0.0251(11) -0.0016(9) 0.0103(9) 0.0011(9)
C16 0.0256(12) 0.0267(12) 0.0285(12) -0.0027(10) 0.0136(10) -0.0004(10)
C17 0.0286(13) 0.0264(12) 0.0321(13) -0.0014(10) 0.0165(11) -0.0015(10)
C18 0.0260(12) 0.0274(12) 0.0248(12) -0.0008(9) 0.0127(10) -0.0019(10)
C19 0.0236(12) 0.0275(12) 0.0257(12) -0.0042(9) 0.0132(10) -0.0013(9)
C20 0.0346(14) 0.0362(14) 0.0268(13) 0.0001(10) 0.0173(11) -0.0009(11)
C21 0.0331(14) 0.0299(13) 0.0284(13) 0.0042(10) 0.0137(11) 0.0024(11)
C22 0.0230(12) 0.0234(11) 0.0254(12) 0.0006(9) 0.0099(10) 0.0021(9)
C23 0.0236(12) 0.0330(13) 0.0398(14) -0.0035(11) 0.0178(11) 0.0020(10)
C24 0.0345(14) 0.0275(13) 0.0383(14) -0.0068(11) 0.0181(12) -0.0045(10)
C25 0.051(4) 0.030(4) 0.049(5) -0.005(3) 0.035(3) -0.004(3)
C26 0.047(4) 0.035(4) 0.055(5) -0.017(4) 0.033(4) -0.018(4)
C27 0.0367(15) 0.0450(16) 0.0388(15) -0.0146(12) 0.0143(13) -0.0110(13)
C28 0.045(4) 0.046(5) 0.030(4) -0.007(3) 0.018(3) -0.021(4)
C29 0.035(4) 0.043(6) 0.037(4) -0.004(3) 0.024(3) -0.012(4)
C24A 0.0345(14) 0.0275(13) 0.0383(14) -0.0068(11) 0.0181(12) -0.0045(10)
C25A 0.050(5) 0.021(4) 0.044(5) -0.003(3) 0.033(4) -0.007(3)
C26A 0.042(4) 0.029(5) 0.052(5) -0.011(4) 0.035(4) -0.015(4)
C27A 0.0367(15) 0.0450(16) 0.0388(15) -0.0146(12) 0.0143(13) -0.0110(13)
C28A 0.056(5) 0.039(5) 0.023(4) -0.001(4) 0.022(4) -0.012(4)
C29A 0.033(4) 0.032(6) 0.043(5) -0.007(4) 0.021(4) -0.008(4)
C30 0.0258(13) 0.0463(16) 0.0357(15) -0.0043(12) 0.0104(12) -0.0059(12)
C31 0.0259(12) 0.0287(13) 0.0356(14) -0.0044(10) 0.0147(11) 0.0044(10)
C32 0.0298(13) 0.0265(12) 0.0391(14) -0.0050(10) 0.0190(11) -0.0020(10)
C33 0.040(4) 0.039(5) 0.031(3) -0.008(3) 0.022(3) 0.004(3)
C34 0.036(4) 0.040(5) 0.037(4) -0.014(4) 0.013(3) -0.005(4)
C35 0.0420(15) 0.0282(13) 0.0497(16) -0.0044(11) 0.0309(13) -0.0068(11)
C36 0.054(4) 0.018(4) 0.042(3) 0.011(3) 0.028(3) 0.005(3)
C37 0.032(3) 0.025(4) 0.034(4) 0.001(3) 0.013(3) 0.008(3)
C32A 0.0298(13) 0.0265(12) 0.0391(14) -0.0050(10) 0.0190(11) -0.0020(10)
C33A 0.033(5) 0.035(6) 0.034(5) -0.006(4) 0.020(4) -0.011(4)
C34A 0.029(5) 0.035(6) 0.038(5) -0.012(5) 0.017(4) -0.013(4)
C35A 0.0420(15) 0.0282(13) 0.0497(16) -0.0044(11) 0.0309(13) -0.0068(11)
C36A 0.065(5) 0.022(6) 0.045(5) 0.008(4) 0.031(4) -0.001(4)
C37A 0.035(5) 0.037(6) 0.040(5) -0.001(5) 0.013(5) 0.009(5)
C38 0.0301(13) 0.0371(14) 0.0353(14) -0.0036(11) 0.0197(12) -0.0067(11)
C39 0.0423(17) 0.0512(18) 0.0390(16) 0.0121(14) 0.0222(14) 0.0029(14)
C40 0.0456(16) 0.0352(14) 0.0351(14) 0.0065(11) 0.0254(13) 0.0121(12)
B1 0.0213(13) 0.0303(14) 0.0268(13) 0.0025(11) 0.0109(11) -0.0010(11)
B2 0.0215(13) 0.0295(14) 0.0334(15) -0.0071(11) 0.0129(12) -0.0012(11)

loop_
_atom_type_symbol
_atom_type_description
_atom_type_scat_dispersion_real
_atom_type_scat_dispersion_imag
_atom_type_scat_source
C C 0.0033 0.0016
;
International Tables for Crystallography
(1992, Vol. C, Tables 4.2.6.8 and 6.1.1.4)
;
H H 0.0000 0.0000
;
International Tables for Crystallography
(1992, Vol. C, Table 6.1.1.4)
;
B B 0.0013 0.0007
;
International Tables for Crystallography
(1992, Vol. C, Tables 4.2.6.8 and 6.1.1.4)
;
F F 0.0171 0.0103
;
International Tables for Crystallography
(1992, Vol. C, Tables 4.2.6.8 and 6.1.1.4)
;
N N 0.0061 0.0033
;
International Tables for Crystallography
(1992, Vol. C, Tables 4.2.6.8 and 6.1.1.4)
;
Cl Cl 0.1484 0.1585
;
International Tables for Crystallography
(1992, Vol. C, Tables 4.2.6.8 and 6.1.1.4)
;

loop_
_geom_angle_atom_site_label_1
_geom_angle_atom_site_label_2
_geom_angle_atom_site_label_3
_geom_angle
C1 N1 C4 108.6(2)
C1 N1 B1 127.1(2)
C4 N1 B1 124.2(2)
C9 N2 C6 108.0(2)
C9 N2 B1 127.6(2)
C6 N2 B1 124.3(2)
C10 N3 C13 108.4(2)
C10 N3 B2 127.3(2)
C13 N3 B2 124.2(2)
C18 N4 C15 108.5(2)
C18 N4 B2 126.7(2)
C15 N4 B2 124.6(2)
N1 C1 C2 108.2(2)
N1 C1 C23 122.9(2)
C2 C1 C23 128.9(2)
C3 C2 C1 107.7(2)
C3 C2 C19 115.0(2)
C1 C2 C19 137.1(2)
C2 C3 C4 107.9(2)
C2 C3 C22 115.4(2)
C4 C3 C22 136.5(2)
C5 C4 C3 131.7(2)
C5 C4 N1 120.7(2)
C3 C4 N1 107.6(2)
C6 C5 C4 121.9(2)
C6 C5 H5 119.0
C4 C5 H5 119.0
C5 C6 C7 131.8(2)
C5 C6 N2 120.6(2)
C7 C6 N2 107.5(2)
C8 C7 C6 107.8(2)
C8 C7 C24 114.4(2)
C6 C7 C24 137.7(2)
C7 C8 C9 107.8(2)
C7 C8 C27 114.0(3)
C9 C8 C27 138.1(3)
N2 C9 C8 109.0(2)
N2 C9 C30 123.4(2)
C8 C9 C30 127.6(2)
N3 C10 C11 108.2(2)
N3 C10 C31 122.9(2)
C11 C10 C31 128.8(2)
C12 C11 C10 108.2(2)
C12 C11 C22 114.9(2)
C10 C11 C22 136.7(2)
C11 C12 C13 107.2(2)
C11 C12 C19 115.4(2)
C13 C12 C19 137.2(2)
C14 C13 C12 131.4(2)
C14 C13 N3 120.7(2)
C12 C13 N3 107.9(2)
C15 C14 C13 122.3(2)
C15 C14 H14 118.9
C13 C14 H14 118.9
C14 C15 N4 120.4(2)
C14 C15 C16 132.5(2)
N4 C15 C16 107.2(2)
C17 C16 C15 107.7(2)
C17 C16 C32 114.2(2)
C15 C16 C32 138.1(2)
C16 C17 C18 108.0(2)
C16 C17 C35 114.7(2)
C18 C17 C35 137.3(2)
N4 C18 C17 108.6(2)
N4 C18 C38 123.0(2)
C17 C18 C38 128.3(2)
C2 C19 C12 106.13(19)
C2 C19 C20 104.9(2)
C12 C19 C20 103.6(2)
C2 C19 H19 113.7
C12 C19 H19 113.7
C20 C19 H19 113.7
C21 C20 C19 110.7(2)
C21 C20 H20A 109.5
C19 C20 H20A 109.5
C21 C20 H20B 109.5
C19 C20 H20B 109.5
H20A C20 H20B 108.1
C20 C21 C22 110.9(2)
C20 C21 H21A 109.5
C22 C21 H21A 109.5
C20 C21 H21B 109.5
C22 C21 H21B 109.5
H21A C21 H21B 108.0
C3 C22 C11 105.88(19)
C3 C22 C21 104.2(2)
C11 C22 C21 104.6(2)
C3 C22 H22 113.7
C11 C22 H22 113.7
C21 C22 H22 113.7
C1 C23 H23A 109.5
C1 C23 H23B 109.5
H23A C23 H23B 109.5
C1 C23 H23C 109.5
H23A C23 H23C 109.5
H23B C23 H23C 109.5
C7 C24 C25 106.1(8)
C7 C24 C29 101.9(8)
C25 C24 C29 103.8(9)
C7 C24 H24 114.6
C25 C24 H24 114.6
C29 C24 H24 114.6
C26 C25 C24 117.1(13)
C26 C25 H25 121.5
C24 C25 H25 121.5
C25 C26 C27 113.6(14)
C25 C26 H26 123.2
C27 C26 H26 123.2
C26 C27 C8 107.5(10)
C26 C27 C28 107.9(11)
C8 C27 C28 105.0(7)
C26 C27 H27 112.0
C8 C27 H27 112.0
C28 C27 H27 112.0
C29 C28 C27 106.1(9)
C29 C28 H28A 110.5
C27 C28 H28A 110.5
C29 C28 H28B 110.5
C27 C28 H28B 110.5
H28A C28 H28B 108.7
C28 C29 C24 114.2(10)
C28 C29 H29A 108.7
C24 C29 H29A 108.7
C28 C29 H29B 108.7
C24 C29 H29B 108.7
H29A C29 H29B 107.6
C26A C25A H25A 110.0
C26A C25A H25B 110.0
H25A C25A H25B 108.3
C25A C26A H26A 109.3
C25A C26A H26B 109.3
H26A C26A H26B 107.9
C29A C28A H28 121.2
C28A C29A H29 124.5
C9 C30 H30A 109.5
C9 C30 H30B 109.5
H30A C30 H30B 109.5
C9 C30 H30C 109.5
H30A C30 H30C 109.5
H30B C30 H30C 109.5
C9 C30 H30D 109.5
H30A C30 H30D 141.1
H30B C30 H30D 56.3
H30C C30 H30D 56.3
C9 C30 H30E 109.5
H30A C30 H30E 56.3
H30B C30 H30E 141.1
H30C C30 H30E 56.3
H30D C30 H30E 109.5
C9 C30 H30F 109.5
H30A C30 H30F 56.3
H30B C30 H30F 56.3
H30C C30 H30F 141.1
H30D C30 H30F 109.5
H30E C30 H30F 109.5
C10 C31 H31A 109.5
C10 C31 H31B 109.5
H31A C31 H31B 109.5
C10 C31 H31C 109.5
H31A C31 H31C 109.5
H31B C31 H31C 109.5
C16 C32 C33 104.1(7)
C16 C32 C37 106.4(8)
C33 C32 C37 103.8(11)
C16 C32 H32 113.9
C33 C32 H32 113.9
C37 C32 H32 113.9
C34 C33 C32 115.8(13)
C34 C33 H33 122.1
C32 C33 H33 122.1
C33 C34 C35 114.2(13)
C33 C34 H34 122.9
C35 C34 H34 122.9
C17 C35 C34 105.1(8)
C17 C35 C36 107.9(7)
C34 C35 C36 105.0(11)
C17 C35 H35 112.7
C34 C35 H35 112.7
C36 C35 H35 112.7
C37 C36 C35 108.7(10)
C37 C36 H36A 110.0
C35 C36 H36A 110.0
C37 C36 H36B 110.0
C35 C36 H36B 110.0
H36A C36 H36B 108.3
C36 C37 C32 112.2(11)
C36 C37 H37A 109.2
C32 C37 H37A 109.2
C36 C37 H37B 109.2
C32 C37 H37B 109.2
H37A C37 H37B 107.9
C34A C33A H33A 109.6
C34A C33A H33B 109.6
H33A C33A H33B 108.1
C33A C34A H34A 109.5
C33A C34A H34B 109.5
H34A C34A H34B 108.1
C37A C36A H36 121.0
C36A C37A H37 123.8
C18 C38 H38A 109.5
C18 C38 H38B 109.5
H38A C38 H38B 109.5
C18 C38 H38C 109.5
H38A C38 H38C 109.5
H38B C38 H38C 109.5
Cl1 C39 Cl2 110.69(19)
Cl1 C39 Cl3 111.52(18)
Cl2 C39 Cl3 110.04(17)
Cl1 C39 H39 108.2
Cl2 C39 H39 108.2
Cl3 C39 H39 108.2
Cl4 C40 Cl5 110.84(16)
Cl4 C40 Cl6 110.05(16)
Cl5 C40 Cl6 110.88(16)
Cl4 C40 H40 108.3
Cl5 C40 H40 108.3
Cl6 C40 H40 108.3
F1 B1 F2 108.5(2)
F1 B1 N2 110.4(2)
F2 B1 N2 109.8(2)
F1 B1 N1 109.9(2)
F2 B1 N1 110.2(2)
N2 B1 N1 108.0(2)
F3 B2 F4 108.7(2)
F3 B2 N4 109.9(2)
F4 B2 N4 109.4(2)
F3 B2 N3 109.9(2)
F4 B2 N3 111.2(2)
N4 B2 N3 107.7(2)

loop_
_geom_bond_atom_site_label_1
_geom_bond_atom_site_label_2
_geom_bond_distance
Cl1 C39 1.750(3)
Cl2 C39 1.750(3)
Cl3 C39 1.750(3)
Cl4 C40 1.751(3)
Cl5 C40 1.756(3)
Cl6 C40 1.767(3)
F1 B1 1.388(3)
F2 B1 1.390(3)
F3 B2 1.388(3)
F4 B2 1.392(3)
N1 C1 1.370(3)
N1 C4 1.401(3)
N1 B1 1.546(3)
N2 C9 1.358(3)
N2 C6 1.410(3)
N2 B1 1.544(4)
N3 C10 1.365(3)
N3 C13 1.403(3)
N3 B2 1.552(3)
N4 C18 1.357(3)
N4 C15 1.409(3)
N4 B2 1.546(3)
C1 C2 1.410(3)
C1 C23 1.484(3)
C2 C3 1.392(3)
C2 C19 1.505(3)
C3 C4 1.400(3)
C3 C22 1.501(3)
C4 C5 1.391(3)
C5 C6 1.377(3)
C5 H5 0.9500
C6 C7 1.406(3)
C7 C8 1.380(4)
C7 C24 1.493(4)
C8 C9 1.408(4)
C8 C27 1.505(4)
C9 C30 1.487(4)
C10 C11 1.406(3)
C10 C31 1.487(3)
C11 C12 1.389(3)
C11 C22 1.506(3)
C12 C13 1.402(3)
C12 C19 1.508(3)
C13 C14 1.387(3)
C14 C15 1.375(3)
C14 H14 0.9500
C15 C16 1.411(3)
C16 C17 1.381(3)
C16 C32 1.498(3)
C17 C18 1.410(3)
C17 C35 1.494(4)
C18 C38 1.475(3)
C19 C20 1.566(4)
C19 H19 1.0000
C20 C21 1.557(4)
C20 H20A 0.9900
C20 H20B 0.9900
C21 C22 1.572(3)
C21 H21A 0.9900
C21 H21B 0.9900
C22 H22 1.0000
C23 H23A 0.9800
C23 H23B 0.9800
C23 H23C 0.9800
C24 C25 1.502(12)
C24 C29 1.581(10)
C24 H24 1.0000
C25 C26 1.331(14)
C25 H25 0.9500
C26 C27 1.478(13)
C26 H26 0.9500
C27 C28 1.572(10)
C27 H27 1.0000
C28 C29 1.522(13)
C28 H28A 0.9900
C28 H28B 0.9900
C29 H29A 0.9900
C29 H29B 0.9900
C25A C26A 1.522(16)
C25A H25A 0.9900
C25A H25B 0.9900
C26A H26A 0.9900
C26A H26B 0.9900
C28A C29A 1.351(16)
C28A H28 0.9500
C29A H29 0.9500
C30 H30A 0.9800
C30 H30B 0.9800
C30 H30C 0.9800
C30 H30D 0.9800
C30 H30E 0.9800
C30 H30F 0.9800
C31 H31A 0.9800
C31 H31B 0.9800
C31 H31C 0.9800
C32 C33 1.518(11)
C32 C37 1.578(11)
C32 H32 1.0000
C33 C34 1.339(13)
C33 H33 0.9500
C34 C35 1.517(12)
C34 H34 0.9500
C35 C36 1.564(11)
C35 H35 1.0000
C36 C37 1.524(12)
C36 H36A 0.9900
C36 H36B 0.9900
C37 H37A 0.9900
C37 H37B 0.9900
C33A C34A 1.522(15)
C33A H33A 0.9900
C33A H33B 0.9900
C34A H34A 0.9900
C34A H34B 0.9900
C36A C37A 1.351(17)
C36A H36 0.9500
C37A H37 0.9500
C38 H38A 0.9800
C38 H38B 0.9800
C38 H38C 0.9800
C39 H39 1.0000
C40 H40 1.0000

loop_
_geom_torsion_atom_site_label_1
_geom_torsion_atom_site_label_2
_geom_torsion_atom_site_label_3
_geom_torsion_atom_site_label_4
_geom_torsion
C4 N1 C1 C2 -1.5(3)
B1 N1 C1 C2 173.9(2)
C4 N1 C1 C23 177.7(2)
B1 N1 C1 C23 -7.0(4)
N1 C1 C2 C3 0.9(3)
C23 C1 C2 C3 -178.2(2)
N1 C1 C2 C19 174.3(3)
C23 C1 C2 C19 -4.7(5)
C1 C2 C3 C4 0.0(3)
C19 C2 C3 C4 -175.1(2)
C1 C2 C3 C22 175.6(2)
C19 C2 C3 C22 0.6(3)
C2 C3 C4 C5 179.4(2)
C22 C3 C4 C5 5.1(5)
C2 C3 C4 N1 -0.9(3)
C22 C3 C4 N1 -175.1(3)
C1 N1 C4 C5 -178.8(2)
B1 N1 C4 C5 5.7(3)
C1 N1 C4 C3 1.5(3)
B1 N1 C4 C3 -174.1(2)
C3 C4 C5 C6 177.4(2)
N1 C4 C5 C6 -2.3(4)
C4 C5 C6 C7 -177.2(3)
C4 C5 C6 N2 0.0(4)
C9 N2 C6 C5 -177.0(2)
B1 N2 C6 C5 -1.1(4)
C9 N2 C6 C7 0.8(3)
B1 N2 C6 C7 176.8(2)
C5 C6 C7 C8 176.8(3)
N2 C6 C7 C8 -0.7(3)
C5 C6 C7 C24 1.0(5)
N2 C6 C7 C24 -176.5(3)
C6 C7 C8 C9 0.4(3)
C24 C7 C8 C9 177.3(2)
C6 C7 C8 C27 -176.1(2)
C24 C7 C8 C27 0.8(4)
C6 N2 C9 C8 -0.6(3)
B1 N2 C9 C8 -176.4(2)
C6 N2 C9 C30 179.3(2)
B1 N2 C9 C30 3.5(4)
C7 C8 C9 N2 0.1(3)
C27 C8 C9 N2 175.4(3)
C7 C8 C9 C30 -179.8(3)
C27 C8 C9 C30 -4.6(6)
C13 N3 C10 C11 -0.1(3)
B2 N3 C10 C11 -178.1(2)
C13 N3 C10 C31 -178.9(2)
B2 N3 C10 C31 3.1(4)
N3 C10 C11 C12 -0.8(3)
C31 C10 C11 C12 177.9(2)
N3 C10 C11 C22 173.4(3)
C31 C10 C11 C22 -7.9(5)
C10 C11 C12 C13 1.3(3)
C22 C11 C12 C13 -174.3(2)
C10 C11 C12 C19 177.4(2)
C22 C11 C12 C19 1.8(3)
C11 C12 C13 C14 177.9(3)
C19 C12 C13 C14 3.2(5)
C11 C12 C13 N3 -1.4(3)
C19 C12 C13 N3 -176.1(3)
C10 N3 C13 C14 -178.5(2)
B2 N3 C13 C14 -0.4(4)
C10 N3 C13 C12 0.9(3)
B2 N3 C13 C12 179.0(2)
C12 C13 C14 C15 -179.0(3)
N3 C13 C14 C15 0.3(4)
C13 C14 C15 N4 -2.2(4)
C13 C14 C15 C16 178.2(3)
C18 N4 C15 C14 -179.6(2)
B2 N4 C15 C14 4.4(4)
C18 N4 C15 C16 0.1(3)
B2 N4 C15 C16 -175.9(2)
C14 C15 C16 C17 -179.6(3)
N4 C15 C16 C17 0.7(3)
C14 C15 C16 C32 1.9(5)
N4 C15 C16 C32 -177.8(3)
C15 C16 C17 C18 -1.2(3)
C32 C16 C17 C18 177.7(2)
C15 C16 C17 C35 178.9(2)
C32 C16 C17 C35 -2.2(3)
C15 N4 C18 C17 -0.8(3)
B2 N4 C18 C17 175.1(2)
C15 N4 C18 C38 176.0(2)
B2 N4 C18 C38 -8.1(4)
C16 C17 C18 N4 1.3(3)
C35 C17 C18 N4 -178.9(3)
C16 C17 C18 C38 -175.3(3)
C35 C17 C18 C38 4.6(5)
C3 C2 C19 C12 -51.4(3)
C1 C2 C19 C12 135.5(3)
C3 C2 C19 C20 57.9(3)
C1 C2 C19 C20 -115.2(3)
C11 C12 C19 C2 50.2(3)
C13 C12 C19 C2 -135.3(3)
C11 C12 C19 C20 -60.0(3)
C13 C12 C19 C20 114.5(3)
C2 C19 C20 C21 -54.9(3)
C12 C19 C20 C21 56.2(3)
C19 C20 C21 C22 -0.6(3)
C2 C3 C22 C11 51.5(3)
C4 C3 C22 C11 -134.6(3)
C2 C3 C22 C21 -58.5(3)
C4 C3 C22 C21 115.4(3)
C12 C11 C22 C3 -52.7(3)
C10 C11 C22 C3 133.5(3)
C12 C11 C22 C21 57.0(3)
C10 C11 C22 C21 -116.8(3)
C20 C21 C22 C3 55.8(3)
C20 C21 C22 C11 -55.1(3)
C8 C7 C24 C25 49.6(7)
C6 C7 C24 C25 -134.8(7)
C8 C7 C24 C29 -58.7(7)
C6 C7 C24 C29 116.9(7)
C7 C24 C25 C26 -52(2)
C29 C24 C25 C26 55(2)
C24 C25 C26 C27 0(3)
C25 C26 C27 C8 52(2)
C25 C26 C27 C28 -61(2)
C7 C8 C27 C26 -52.9(9)
C9 C8 C27 C26 132.1(9)
C7 C8 C27 C28 61.9(6)
C9 C8 C27 C28 -113.2(6)
C26 C27 C28 C29 56.8(15)
C8 C27 C28 C29 -57.6(12)
C27 C28 C29 C24 -0.4(17)
C7 C24 C29 C28 57.6(14)
C25 C24 C29 C28 -52.5(16)
C17 C16 C32 C33 54.4(8)
C15 C16 C32 C33 -127.2(8)
C17 C16 C32 C37 -54.9(8)
C15 C16 C32 C37 123.6(8)
C16 C32 C33 C34 -53.2(18)
C37 C32 C33 C34 57.9(19)
C32 C33 C34 C35 -1(3)
C16 C17 C35 C34 -52.2(8)
C18 C17 C35 C34 128.0(9)
C16 C17 C35 C36 59.5(7)
C18 C17 C35 C36 -120.3(8)
C33 C34 C35 C17 54.0(19)
C33 C34 C35 C36 -60(2)
C17 C35 C36 C37 -53.6(15)
C34 C35 C36 C37 58.0(16)
C35 C36 C37 C32 -2(2)
C16 C32 C37 C36 55.8(16)
C33 C32 C37 C36 -53.6(17)
C9 N2 B1 F1 -61.0(3)
C6 N2 B1 F1 123.8(2)
C9 N2 B1 F2 58.6(3)
C6 N2 B1 F2 -116.6(2)
C9 N2 B1 N1 178.8(2)
C6 N2 B1 N1 3.6(3)
C1 N1 B1 F1 58.9(3)
C4 N1 B1 F1 -126.4(2)
C1 N1 B1 F2 -60.7(3)
C4 N1 B1 F2 114.0(3)
C1 N1 B1 N2 179.4(2)
C4 N1 B1 N2 -5.9(3)
C18 N4 B2 F3 -59.6(3)
C15 N4 B2 F3 115.7(3)
C18 N4 B2 F4 59.7(3)
C15 N4 B2 F4 -125.0(2)
C18 N4 B2 N3 -179.2(2)
C15 N4 B2 N3 -4.0(3)
C10 N3 B2 F3 60.1(3)
C13 N3 B2 F3 -117.7(2)
C10 N3 B2 F4 -60.3(3)
C13 N3 B2 F4 121.9(2)
C10 N3 B2 N4 179.8(2)
C13 N3 B2 N4 2.0(3)
